data_1508387
loop_
_publ_author_name
'Zimmermann, Sina'
'Pantenburg, Ingo'
'Meyer, Gerd'

_publ_section_title
;
 Ru11Lu20, a New Intermetallic Compound with Eight- to Ten-Coordinate
 Ruthenium Atoms
;
_journal_issue 2
_journal_name_full Crystals
_journal_page_first 704
_journal_page_last 709
_journal_paper_doi 10.3390/cryst2020704
_journal_volume 2
_journal_year 2012
_chemical_formula_sum 'Lu20 Ru11'
_chemical_formula_weight 4611.17
_chemical_name_systematic
;
 ?
;
_space_group_IT_number 148
_symmetry_cell_setting trigonal
_symmetry_space_group_name_Hall '-R 3'
_symmetry_space_group_name_H-M 'R -3 :H'
_atom_sites_solution_hydrogens noref
_atom_sites_solution_primary direct
_atom_sites_solution_secondary difmap
_audit_creation_method SHELXL-97
_cell_angle_alpha 90.00
_cell_angle_beta 90.00
_cell_angle_gamma 120.00
_cell_formula_units_Z 6
_cell_length_a 12.5514(10)
_cell_length_b 12.5514(10)
_cell_length_c 29.730(4)
_cell_measurement_reflns_used 11885
_cell_measurement_temperature 293(2)
_cell_measurement_theta_max 27.22
_cell_measurement_theta_min 1.99
_cell_volume 4056.1(7)
_computing_structure_refinement 'SHELXL-97 (Sheldrick, 1997)'
_diffrn_ambient_temperature 293(2)
_diffrn_detector_area_resol_mean 'not measured'
_diffrn_measured_fraction_theta_full 0.994
_diffrn_measured_fraction_theta_max 0.994
_diffrn_measurement_device_type 'IPDS II (Stoe & Cie)'
_diffrn_measurement_method '\w and \f scans'
_diffrn_radiation_monochromator graphite
_diffrn_radiation_source 'fine-focus sealed tube'
_diffrn_radiation_type MoK\a
_diffrn_radiation_wavelength 0.71073
_diffrn_reflns_av_R_equivalents 0.1018
_diffrn_reflns_av_sigmaI/netI 0.0660
_diffrn_reflns_limit_h_max 16
_diffrn_reflns_limit_h_min -16
_diffrn_reflns_limit_k_max 15
_diffrn_reflns_limit_k_min -16
_diffrn_reflns_limit_l_max 38
_diffrn_reflns_limit_l_min -38
_diffrn_reflns_number 10990
_diffrn_reflns_theta_full 27.22
_diffrn_reflns_theta_max 27.22
_diffrn_reflns_theta_min 1.99
_diffrn_standards_decay_% 'not measured'
_diffrn_standards_interval_count 'not measured'
_diffrn_standards_interval_time 'not measured'
_diffrn_standards_number 'not measured'
_exptl_absorpt_coefficient_mu 78.110
_exptl_absorpt_correction_T_max 0.0164
_exptl_absorpt_correction_T_min 0.0024
_exptl_absorpt_correction_type numerical
_exptl_absorpt_process_details
;
The absorption correction (X-RED; Stoe & Cie, 2001) 
was performed after optimizing the crystal shape 
using X-SHAPE (Stoe & Cie, 1999).
;
_exptl_crystal_colour black
_exptl_crystal_density_diffrn 11.327
_exptl_crystal_density_meas ?
_exptl_crystal_density_method 'not measured'
_exptl_crystal_description plate
_exptl_crystal_F_000 10424
_exptl_crystal_size_max 0.2
_exptl_crystal_size_mid 0.2
_exptl_crystal_size_min 0.1
_refine_diff_density_max 2.777
_refine_diff_density_min -2.482
_refine_diff_density_rms 0.554
_refine_ls_extinction_coef 0.0000136(17)
_refine_ls_extinction_expression Fc^*^=kFc[1+0.001xFc^2^\l^3^/sin(2\q)]^-1/4^
_refine_ls_extinction_method SHELXL
_refine_ls_goodness_of_fit_ref 0.884
_refine_ls_hydrogen_treatment noref
_refine_ls_matrix_type full
_refine_ls_number_parameters 96
_refine_ls_number_reflns 2012
_refine_ls_number_restraints 0
_refine_ls_restrained_S_all 0.884
_refine_ls_R_factor_all 0.0630
_refine_ls_R_factor_gt 0.0364
_refine_ls_shift/su_max 0.000
_refine_ls_shift/su_mean 0.000
_refine_ls_structure_factor_coef Fsqd
_refine_ls_weighting_details 'calc w=1/[\s^2^(Fo^2^)+(0.0342P)^2^+0.0000P] where P=(Fo^2^+2Fc^2^)/3'
_refine_ls_weighting_scheme calc
_refine_ls_wR_factor_gt 0.0786
_refine_ls_wR_factor_ref 0.0855
_reflns_number_gt 1356
_reflns_number_total 2012
_reflns_threshold_expression >2sigma(I)
_cod_data_source_file Lu20Ru11_R-3_crystals-02-00704-s001_DC131.cif
_cod_data_source_block ru11lu20_chateigner_1508387
_cod_depositor_comments
;
The following automatic conversions were performed:

'_exptl_crystal_density_meas' value 'not measured' was changed to '?'
- the value is perceived as not measured.

Automatic conversion script
Id: cif_fix_values 3008 2015-01-20 13:52:24Z robertas 
;
_cod_original_sg_symbol_H-M 'R -3'
_cod_database_code 1508387

loop_
_symmetry_equiv_pos_as_xyz
'x, y, z'
'-y, x-y, z'
'-x+y, -x, z'
'x+2/3, y+1/3, z+1/3'
'-y+2/3, x-y+1/3, z+1/3'
'-x+y+2/3, -x+1/3, z+1/3'
'x+1/3, y+2/3, z+2/3'
'-y+1/3, x-y+2/3, z+2/3'
'-x+y+1/3, -x+2/3, z+2/3'
'-x, -y, -z'
'y, -x+y, -z'
'x-y, x, -z'
'-x+2/3, -y+1/3, -z+1/3'
'y+2/3, -x+y+1/3, -z+1/3'
'x-y+2/3, x+1/3, -z+1/3'
'-x+1/3, -y+2/3, -z+2/3'
'y+1/3, -x+y+2/3, -z+2/3'
'x-y+1/3, x+2/3, -z+2/3'

loop_
_atom_site_label
_atom_site_type_symbol
_atom_site_fract_x
_atom_site_fract_y
_atom_site_fract_z
_atom_site_U_iso_or_equiv
_atom_site_adp_type
_atom_site_occupancy
_atom_site_symmetry_multiplicity
_atom_site_calc_flag
_atom_site_refinement_flags
Lu1 Lu 0.0000 0.0000 0.0000 0.0259(4) Uani 1 6 d S
Lu2 Lu 0.06064(8) 0.22972(8) 0.06317(3) 0.0274(2) Uani 1 1 d .
Lu3 Lu 0.41156(8) 0.11017(8) 0.00254(3) 0.0267(2) Uani 1 1 d .
Lu4 Lu 0.24378(8) 0.17289(8) 0.12849(3) 0.0270(2) Uani 1 1 d .
Lu5 Lu 0.49083(8) 0.35250(8) 0.06328(3) 0.0285(2) Uani 1 1 d .
Lu6 Lu 0.15628(8) 0.52057(8) 0.06778(3) 0.0281(2) Uani 1 1 d .
Lu7 Lu 0.12430(8) 0.33887(8) 0.16722(3) 0.0286(2) Uani 1 1 d .
Lu8 Lu 0.0000 0.0000 0.19224(5) 0.0296(3) Uani 1 3 d S
Lu9 Lu 0.3333 0.6667 0.1667 0.0334(5) Uani 1 6 d S
Ru1 Ru 0.24503(14) 0.18096(14) 0.03230(5) 0.0251(3) Uani 1 1 d .
Ru2 Ru 0.0000 0.0000 0.09905(10) 0.0259(6) Uani 1 3 d S
Ru3 Ru 0.29452(15) 0.41366(15) 0.09679(6) 0.0268(3) Uani 1 1 d .
Ru4 Ru 0.42502(16) 0.10935(16) 0.10427(6) 0.0296(4) Uani 1 1 d .
Ru5 Ru 0.3333 0.6667 -0.00412(12) 0.0336(7) Uani 1 3 d S

loop_
_atom_site_aniso_label
_atom_site_aniso_U_11
_atom_site_aniso_U_22
_atom_site_aniso_U_33
_atom_site_aniso_U_23
_atom_site_aniso_U_13
_atom_site_aniso_U_12
Lu1 0.0256(6) 0.0256(6) 0.0266(10) 0.000 0.000 0.0128(3)
Lu2 0.0265(4) 0.0260(4) 0.0293(4) 0.0007(3) -0.0003(3) 0.0128(3)
Lu3 0.0253(4) 0.0271(4) 0.0275(4) 0.0000(3) 0.0005(3) 0.0129(3)
Lu4 0.0265(4) 0.0261(4) 0.0289(4) -0.0010(3) -0.0012(3) 0.0134(3)
Lu5 0.0266(4) 0.0272(4) 0.0303(4) -0.0018(4) -0.0003(4) 0.0124(4)
Lu6 0.0288(4) 0.0258(4) 0.0313(4) 0.0006(3) 0.0001(4) 0.0148(4)
Lu7 0.0284(4) 0.0273(4) 0.0300(4) 0.0002(4) 0.0026(3) 0.0140(4)
Lu8 0.0293(5) 0.0293(5) 0.0302(8) 0.000 0.000 0.0146(2)
Lu9 0.0318(7) 0.0318(7) 0.0367(12) 0.000 0.000 0.0159(3)
Ru1 0.0241(7) 0.0246(7) 0.0265(8) 0.0002(6) 0.0000(6) 0.0120(6)
Ru2 0.0252(8) 0.0252(8) 0.0272(14) 0.000 0.000 0.0126(4)
Ru3 0.0238(7) 0.0267(8) 0.0278(8) 0.0011(7) -0.0007(6) 0.0110(6)
Ru4 0.0289(8) 0.0320(8) 0.0304(9) -0.0016(7) -0.0015(7) 0.0171(7)
Ru5 0.0301(9) 0.0301(9) 0.0405(17) 0.000 0.000 0.0151(4)

loop_
_atom_type_symbol
_atom_type_description
_atom_type_scat_dispersion_real
_atom_type_scat_dispersion_imag
_atom_type_scat_source
Lu Lu -0.4720 5.8584 'International Tables Vol C Tables 4.2.6.8 and 6.1.1.4'
Ru Ru -1.2594 0.8363 'International Tables Vol C Tables 4.2.6.8 and 6.1.1.4'

loop_
_geom_angle_atom_site_label_1
_geom_angle_atom_site_label_2
_geom_angle_atom_site_label_3
_geom_angle
_geom_angle_site_symmetry_1
_geom_angle_site_symmetry_3
Ru1 Lu1 Ru1 180.00(8) 10 .
Ru1 Lu1 Ru1 70.23(3) 10 3
Ru1 Lu1 Ru1 109.77(3) . 3
Ru1 Lu1 Ru1 109.77(3) 10 12
Ru1 Lu1 Ru1 70.23(3) . 12
Ru1 Lu1 Ru1 180.00(6) 3 12
Ru1 Lu1 Ru1 109.77(3) 10 11
Ru1 Lu1 Ru1 70.23(3) . 11
Ru1 Lu1 Ru1 70.23(3) 3 11
Ru1 Lu1 Ru1 109.77(3) 12 11
Ru1 Lu1 Ru1 70.23(3) 10 2
Ru1 Lu1 Ru1 109.77(3) . 2
Ru1 Lu1 Ru1 109.77(3) 3 2
Ru1 Lu1 Ru1 70.23(3) 12 2
Ru1 Lu1 Ru1 180.00(7) 11 2
Ru1 Lu1 Ru2 70.83(3) 10 10
Ru1 Lu1 Ru2 109.17(3) . 10
Ru1 Lu1 Ru2 109.17(3) 3 10
Ru1 Lu1 Ru2 70.83(3) 12 10
Ru1 Lu1 Ru2 70.83(3) 11 10
Ru1 Lu1 Ru2 109.17(3) 2 10
Ru1 Lu1 Ru2 109.17(3) 10 .
Ru1 Lu1 Ru2 70.83(3) . .
Ru1 Lu1 Ru2 70.83(3) 3 .
Ru1 Lu1 Ru2 109.17(3) 12 .
Ru1 Lu1 Ru2 109.17(3) 11 .
Ru1 Lu1 Ru2 70.83(3) 2 .
Ru2 Lu1 Ru2 180.0 10 .
Ru1 Lu1 Lu2 54.77(4) 10 10
Ru1 Lu1 Lu2 125.23(4) . 10
Ru1 Lu1 Lu2 55.14(4) 3 10
Ru1 Lu1 Lu2 124.86(4) 12 10
Ru1 Lu1 Lu2 55.02(3) 11 10
Ru1 Lu1 Lu2 124.98(3) 2 10
Ru2 Lu1 Lu2 54.033(16) 10 10
Ru2 Lu1 Lu2 125.967(16) . 10
Ru1 Lu1 Lu2 124.86(4) 10 11
Ru1 Lu1 Lu2 55.14(4) . 11
Ru1 Lu1 Lu2 124.98(3) 3 11
Ru1 Lu1 Lu2 55.02(3) 12 11
Ru1 Lu1 Lu2 54.77(4) 11 11
Ru1 Lu1 Lu2 125.23(4) 2 11
Ru2 Lu1 Lu2 54.033(16) 10 11
Ru2 Lu1 Lu2 125.967(16) . 11
Lu2 Lu1 Lu2 89.00(2) 10 11
Ru1 Lu1 Lu2 125.23(4) 10 .
Ru1 Lu1 Lu2 54.77(4) . .
Ru1 Lu1 Lu2 124.86(4) 3 .
Ru1 Lu1 Lu2 55.14(4) 12 .
Ru1 Lu1 Lu2 124.98(3) 11 .
Ru1 Lu1 Lu2 55.02(3) 2 .
Ru2 Lu1 Lu2 125.967(16) 10 .
Ru2 Lu1 Lu2 54.033(16) . .
Lu2 Lu1 Lu2 180.00(4) 10 .
Lu2 Lu1 Lu2 91.00(2) 11 .
Ru1 Lu1 Lu2 55.02(3) 10 12
Ru1 Lu1 Lu2 124.98(3) . 12
Ru1 Lu1 Lu2 125.23(4) 3 12
Ru1 Lu1 Lu2 54.77(4) 12 12
Ru1 Lu1 Lu2 124.86(4) 11 12
Ru1 Lu1 Lu2 55.14(4) 2 12
Ru2 Lu1 Lu2 54.033(16) 10 12
Ru2 Lu1 Lu2 125.967(16) . 12
Lu2 Lu1 Lu2 89.00(2) 10 12
Lu2 Lu1 Lu2 89.00(2) 11 12
Lu2 Lu1 Lu2 91.00(2) . 12
Ru2 Lu2 Ru1 74.40(5) . .
Ru2 Lu2 Ru1 74.22(5) . 2
Ru1 Lu2 Ru1 115.27(7) . 2
Ru2 Lu2 Ru1 115.92(7) . 12
Ru1 Lu2 Ru1 72.79(4) . 12
Ru1 Lu2 Ru1 72.62(4) 2 12
Ru2 Lu2 Ru3 109.83(5) . .
Ru1 Lu2 Ru3 70.55(5) . .
Ru1 Lu2 Ru3 173.94(6) 2 .
Ru1 Lu2 Ru3 108.64(5) 12 .
Ru2 Lu2 Ru4 109.27(5) . 2
Ru1 Lu2 Ru4 171.48(6) . 2
Ru1 Lu2 Ru4 73.24(5) 2 2
Ru1 Lu2 Ru4 111.20(5) 12 2
Ru3 Lu2 Ru4 100.94(5) . 2
Ru2 Lu2 Lu1 58.37(6) . .
Ru1 Lu2 Lu1 57.69(3) . .
Ru1 Lu2 Lu1 57.60(3) 2 .
Ru1 Lu2 Lu1 57.55(3) 12 .
Ru3 Lu2 Lu1 128.24(4) . .
Ru4 Lu2 Lu1 130.82(4) 2 .
Ru2 Lu2 Lu6 154.85(6) . .
Ru1 Lu2 Lu6 112.16(4) . .
Ru1 Lu2 Lu6 119.96(4) 2 .
Ru1 Lu2 Lu6 88.93(4) 12 .
Ru3 Lu2 Lu6 54.57(4) . .
Ru4 Lu2 Lu6 61.21(4) 2 .
Lu1 Lu2 Lu6 146.25(4) . .
Ru2 Lu2 Lu4 56.04(4) . 2
Ru1 Lu2 Lu4 130.41(5) . 2
Ru1 Lu2 Lu4 55.70(4) 2 2
Ru1 Lu2 Lu4 128.20(5) 12 2
Ru3 Lu2 Lu4 122.37(5) . 2
Ru4 Lu2 Lu4 53.58(4) 2 2
Lu1 Lu2 Lu4 93.61(3) . 2
Lu6 Lu2 Lu4 112.41(3) . 2
Ru2 Lu2 Lu3 128.21(4) . 2
Ru1 Lu2 Lu3 127.16(5) . 2
Ru1 Lu2 Lu3 54.05(4) 2 2
Ru1 Lu2 Lu3 54.41(4) 12 2
Ru3 Lu2 Lu3 121.54(5) . 2
Ru4 Lu2 Lu3 57.04(4) 2 2
Lu1 Lu2 Lu3 91.79(3) . 2
Lu6 Lu2 Lu3 68.55(3) . 2
Lu4 Lu2 Lu3 89.07(3) 2 2
Ru2 Lu2 Lu7 87.44(6) . .
Ru1 Lu2 Lu7 109.77(4) . .
Ru1 Lu2 Lu7 123.57(5) 2 .
Ru1 Lu2 Lu7 155.65(5) 12 .
Ru3 Lu2 Lu7 53.27(4) . .
Ru4 Lu2 Lu7 63.37(4) 2 .
Lu1 Lu2 Lu7 145.10(3) . .
Lu6 Lu2 Lu7 67.44(3) . .
Lu4 Lu2 Lu7 69.63(3) 2 .
Lu3 Lu2 Lu7 117.31(3) 2 .
Ru2 Lu2 Lu4 54.65(3) . .
Ru1 Lu2 Lu4 54.43(4) . .
Ru1 Lu2 Lu4 128.87(5) 2 .
Ru1 Lu2 Lu4 127.21(4) 12 .
Ru3 Lu2 Lu4 55.38(4) . .
Ru4 Lu2 Lu4 120.91(5) 2 .
Lu1 Lu2 Lu4 91.59(3) . .
Lu6 Lu2 Lu4 108.06(3) . .
Lu4 Lu2 Lu4 91.58(4) 2 .
Lu3 Lu2 Lu4 176.51(4) 2 .
Lu7 Lu2 Lu4 59.83(3) . .
Ru1 Lu3 Ru1 73.80(6) . 11
Ru1 Lu3 Ru3 107.36(5) . 11
Ru1 Lu3 Ru3 69.36(5) 11 11
Ru1 Lu3 Ru5 108.36(5) . 10_665
Ru1 Lu3 Ru5 158.20(8) 11 10_665
Ru3 Lu3 Ru5 89.72(8) 11 10_665
Ru1 Lu3 Ru4 74.73(5) . .
Ru1 Lu3 Ru4 113.74(5) 11 .
Ru3 Lu3 Ru4 176.79(6) 11 .
Ru5 Lu3 Ru4 87.28(8) 10_665 .
Ru1 Lu3 Lu5 56.74(4) . .
Ru1 Lu3 Lu5 130.52(5) 11 .
Ru3 Lu3 Lu5 121.95(5) 11 .
Ru5 Lu3 Lu5 55.59(5) 10_665 .
Ru4 Lu3 Lu5 56.95(4) . .
Ru1 Lu3 Lu2 55.37(4) . 3
Ru1 Lu3 Lu2 55.35(4) 11 3
Ru3 Lu3 Lu2 124.50(4) 11 3
Ru5 Lu3 Lu2 144.17(7) 10_665 3
Ru4 Lu3 Lu2 58.66(4) . 3
Lu5 Lu3 Lu2 93.26(3) . 3
Ru1 Lu3 Lu6 148.11(5) . 12_655
Ru1 Lu3 Lu6 110.93(5) 11 12_655
Ru3 Lu3 Lu6 51.14(4) 11 12_655
Ru5 Lu3 Lu6 55.57(5) 10_665 12_655
Ru4 Lu3 Lu6 125.89(4) . 12_655
Lu5 Lu3 Lu6 110.64(3) . 12_655
Lu2 Lu3 Lu6 153.77(4) 3 12_655
Ru1 Lu3 Lu5 124.14(5) . 2_655
Ru1 Lu3 Lu5 142.82(5) 11 2_655
Ru3 Lu3 Lu5 123.16(4) 11 2_655
Ru5 Lu3 Lu5 54.53(5) 10_665 2_655
Ru4 Lu3 Lu5 53.94(4) . 2_655
Lu5 Lu3 Lu5 76.03(4) . 2_655
Lu2 Lu3 Lu5 104.98(3) 3 2_655
Lu6 Lu3 Lu5 72.04(3) 12_655 2_655
Ru1 Lu3 Lu2 54.17(4) . 11
Ru1 Lu3 Lu2 53.69(4) 11 11
Ru3 Lu3 Lu2 53.41(4) 11 11
Ru5 Lu3 Lu2 109.09(5) 10_665 11
Ru4 Lu3 Lu2 128.84(4) . 11
Lu5 Lu3 Lu2 92.36(3) . 11
Lu2 Lu3 Lu2 87.28(4) 3 11
Lu6 Lu3 Lu2 101.88(3) 12_655 11
Lu5 Lu3 Lu2 163.38(4) 2_655 11
Ru1 Lu3 Lu5 127.84(5) . 11
Ru1 Lu3 Lu5 54.04(4) 11 11
Ru3 Lu3 Lu5 57.24(4) 11 11
Ru5 Lu3 Lu5 119.88(5) 10_665 11
Ru4 Lu3 Lu5 123.56(5) . 11
Lu5 Lu3 Lu5 175.33(4) . 11
Lu2 Lu3 Lu5 90.64(3) 3 11
Lu6 Lu3 Lu5 65.06(3) 12_655 11
Lu5 Lu3 Lu5 100.48(3) 2_655 11
Lu2 Lu3 Lu5 90.38(3) 11 11
Ru1 Lu3 Lu6 84.97(4) . 11
Ru1 Lu3 Lu6 105.81(4) 11 11
Ru3 Lu3 Lu6 51.05(4) 11 11
Ru5 Lu3 Lu6 53.81(5) 10_665 11
Ru4 Lu3 Lu6 127.39(5) . 11
Lu5 Lu3 Lu6 71.21(3) . 11
Lu2 Lu3 Lu6 138.44(4) 3 11
Lu6 Lu3 Lu6 63.24(3) 12_655 11
Lu5 Lu3 Lu6 107.92(3) 2_655 11
Lu2 Lu3 Lu6 56.36(2) 11 11
Lu5 Lu3 Lu6 107.36(3) 11 11
Ru4 Lu4 Ru1 76.50(5) . .
Ru4 Lu4 Ru2 114.21(5) . .
Ru1 Lu4 Ru2 72.91(7) . .
Ru4 Lu4 Ru3 114.61(6) . .
Ru1 Lu4 Ru3 69.25(5) . .
Ru2 Lu4 Ru3 106.47(5) . .
Ru4 Lu4 Ru4 113.38(4) . 13
Ru1 Lu4 Ru4 165.77(5) . 13
Ru2 Lu4 Ru4 109.84(7) . 13
Ru3 Lu4 Ru4 96.83(5) . 13
Ru4 Lu4 Lu2 60.42(4) . 3
Ru1 Lu4 Lu2 55.03(4) . 3
Ru2 Lu4 Lu2 54.18(4) . 3
Ru3 Lu4 Lu2 123.94(5) . 3
Ru4 Lu4 Lu2 138.27(5) 13 3
Ru4 Lu4 Lu4 59.74(4) . 13
Ru1 Lu4 Lu4 135.03(5) . 13
Ru2 Lu4 Lu4 132.79(6) . 13
Ru3 Lu4 Lu4 118.51(5) . 13
Ru4 Lu4 Lu4 53.64(4) 13 13
Lu2 Lu4 Lu4 105.62(4) 3 13
Ru4 Lu4 Lu8 124.36(4) . .
Ru1 Lu4 Lu8 125.49(5) . .
Ru2 Lu4 Lu8 52.61(6) . .
Ru3 Lu4 Lu8 120.95(4) . .
Ru4 Lu4 Lu8 58.51(4) 13 .
Lu2 Lu4 Lu8 89.75(3) 3 .
Lu4 Lu4 Lu8 90.20(4) 13 .
Ru4 Lu4 Lu7 159.31(5) . .
Ru1 Lu4 Lu7 108.68(4) . .
Ru2 Lu4 Lu7 86.26(3) . .
Ru3 Lu4 Lu7 52.79(4) . .
Ru4 Lu4 Lu7 58.41(4) 13 .
Lu2 Lu4 Lu7 139.28(4) 3 .
Lu4 Lu4 Lu7 109.13(4) 13 .
Lu8 Lu4 Lu7 69.79(2) . .
Ru4 Lu4 Lu2 129.90(5) . .
Ru1 Lu4 Lu2 53.47(4) . .
Ru2 Lu4 Lu2 52.89(4) . .
Ru3 Lu4 Lu2 53.77(4) . .
Ru4 Lu4 Lu2 116.31(4) 13 .
Lu2 Lu4 Lu2 85.76(4) 3 .
Lu4 Lu4 Lu2 168.46(5) 13 .
Lu8 Lu4 Lu2 87.92(3) . .
Lu7 Lu4 Lu2 59.61(3) . .
Ru4 Lu4 Lu5 56.56(4) . .
Ru1 Lu4 Lu5 54.35(4) . .
Ru2 Lu4 Lu5 127.26(6) . .
Ru3 Lu4 Lu5 58.14(4) . .
Ru4 Lu4 Lu5 121.39(5) 13 .
Lu2 Lu4 Lu5 90.78(3) 3 .
Lu4 Lu4 Lu5 90.38(4) 13 .
Lu8 Lu4 Lu5 179.08(3) . .
Lu7 Lu4 Lu5 109.34(3) . .
Lu2 Lu4 Lu5 91.36(3) . .
Ru4 Lu4 Lu7 94.33(4) . 15
Ru1 Lu4 Lu7 107.72(4) . 15
Ru2 Lu4 Lu7 150.18(3) . 15
Ru3 Lu4 Lu7 50.28(4) . 15
Ru4 Lu4 Lu7 62.63(4) 13 15
Lu2 Lu4 Lu7 150.76(4) 3 15
Lu4 Lu4 Lu7 68.50(3) 13 15
Lu8 Lu4 Lu7 118.24(4) . 15
Lu7 Lu4 Lu7 64.98(3) . 15
Lu2 Lu4 Lu7 102.49(3) . 15
Lu5 Lu4 Lu7 61.36(3) . 15
Ru1 Lu5 Ru4 156.86(6) . 3_665
Ru1 Lu5 Ru5 108.38(6) . 10_665
Ru4 Lu5 Ru5 91.65(5) 3_665 10_665
Ru1 Lu5 Ru4 73.90(5) . .
Ru4 Lu5 Ru4 118.84(7) 3_665 .
Ru5 Lu5 Ru4 89.76(5) 10_665 .
Ru1 Lu5 Ru3 66.49(5) . .
Ru4 Lu5 Ru3 90.76(5) 3_665 .
Ru5 Lu5 Ru3 160.52(7) 10_665 .
Ru4 Lu5 Ru3 105.92(5) . .
Ru1 Lu5 Lu3 53.86(4) . .
Ru4 Lu5 Lu3 148.85(5) 3_665 .
Ru5 Lu5 Lu3 58.48(3) 10_665 .
Ru4 Lu5 Lu3 58.03(4) . .
Ru3 Lu5 Lu3 120.32(4) . .
Ru1 Lu5 Lu8 132.45(4) . 13
Ru4 Lu5 Lu8 60.32(4) 3_665 13
Ru5 Lu5 Lu8 81.69(6) 10_665 13
Ru4 Lu5 Lu8 59.48(4) . 13
Ru3 Lu5 Lu8 116.05(4) . 13
Lu3 Lu5 Lu8 103.07(3) . 13
Ru1 Lu5 Lu3 123.95(5) . 3_665
Ru4 Lu5 Lu3 57.68(4) 3_665 3_665
Ru5 Lu5 Lu3 57.30(3) 10_665 3_665
Ru4 Lu5 Lu3 145.17(5) . 3_665
Ru3 Lu5 Lu3 108.72(4) . 3_665
Lu3 Lu5 Lu3 105.60(4) . 3_665
Lu8 Lu5 Lu3 100.99(3) 13 3_665
Ru1 Lu5 Lu4 53.53(4) . .
Ru4 Lu5 Lu4 116.62(5) 3_665 .
Ru5 Lu5 Lu4 140.09(4) 10_665 .
Ru4 Lu5 Lu4 52.71(4) . .
Ru3 Lu5 Lu4 53.29(4) . .
Lu3 Lu5 Lu4 86.84(3) . .
Lu8 Lu5 Lu4 88.46(3) 13 .
Lu3 Lu5 Lu4 161.99(4) 3_665 .
Ru1 Lu5 Lu3 51.91(4) . 12
Ru4 Lu5 Lu3 111.63(5) 3_665 12
Ru5 Lu5 Lu3 107.91(6) 10_665 12
Ru4 Lu5 Lu3 125.74(5) . 12
Ru3 Lu5 Lu3 53.54(4) . 12
Lu3 Lu5 Lu3 87.95(3) . 12
Lu8 Lu5 Lu3 168.27(4) 13 12
Lu3 Lu5 Lu3 79.52(3) 3_665 12
Lu4 Lu5 Lu3 88.14(3) . 12
Ru1 Lu5 Lu7 105.33(4) . 15
Ru4 Lu5 Lu7 58.04(4) 3_665 15
Ru5 Lu5 Lu7 144.95(6) 10_665 15
Ru4 Lu5 Lu7 90.54(4) . 15
Ru3 Lu5 Lu7 48.59(4) . 15
Lu3 Lu5 Lu7 144.67(4) . 15
Lu8 Lu5 Lu7 68.50(3) 13 15
Lu3 Lu5 Lu7 109.68(3) 3_665 15
Lu4 Lu5 Lu7 59.43(3) . 15
Lu3 Lu5 Lu7 100.17(3) 12 15
Ru1 Lu5 Lu6 101.01(4) . 2_665
Ru4 Lu5 Lu6 57.69(4) 3_665 2_665
Ru5 Lu5 Lu6 120.23(4) 10_665 2_665
Ru4 Lu5 Lu6 149.02(5) . 2_665
Ru3 Lu5 Lu6 47.01(4) . 2_665
Lu3 Lu5 Lu6 142.79(3) . 2_665
Lu8 Lu5 Lu6 113.71(3) 13 2_665
Lu3 Lu5 Lu6 63.03(3) 3_665 2_665
Lu4 Lu5 Lu6 99.18(3) . 2_665
Lu3 Lu5 Lu6 55.89(2) 12 2_665
Lu7 Lu5 Lu6 60.80(2) 15 2_665
Ru3 Lu6 Ru3 136.00(8) 3_565 .
Ru3 Lu6 Ru5 95.50(5) 3_565 .
Ru3 Lu6 Ru5 93.77(5) . .
Ru3 Lu6 Ru4 91.37(5) 3_565 2
Ru3 Lu6 Ru4 98.95(5) . 2
Ru5 Lu6 Ru4 153.48(7) . 2
Ru3 Lu6 Lu2 148.41(5) 3_565 .
Ru3 Lu6 Lu2 56.04(4) . .
Ru5 Lu6 Lu2 114.14(4) . .
Ru4 Lu6 Lu2 57.22(4) 2 .
Ru3 Lu6 Lu3 57.57(4) 3_565 11_565
Ru3 Lu6 Lu3 150.89(5) . 11_565
Ru5 Lu6 Lu3 57.19(3) . 11_565
Ru4 Lu6 Lu3 106.94(4) 2 11_565
Lu2 Lu6 Lu3 130.13(4) . 11_565
Ru3 Lu6 Lu3 150.80(5) 3_565 12
Ru3 Lu6 Lu3 54.92(4) . 12
Ru5 Lu6 Lu3 55.32(3) . 12
Ru4 Lu6 Lu3 115.25(4) 2 12
Lu2 Lu6 Lu3 60.01(3) . 12
Lu3 Lu6 Lu3 100.88(4) 11_565 12
Ru3 Lu6 Lu6 50.97(4) 3_565 3_565
Ru3 Lu6 Lu6 105.55(4) . 3_565
Ru5 Lu6 Lu6 53.11(4) . 3_565
Ru4 Lu6 Lu6 141.98(5) 2 3_565
Lu2 Lu6 Lu6 159.26(4) . 3_565
Lu3 Lu6 Lu6 60.52(3) 11_565 3_565
Lu3 Lu6 Lu6 102.63(2) 12 3_565
Ru3 Lu6 Lu6 107.43(4) 3_565 2_665
Ru3 Lu6 Lu6 48.95(4) . 2_665
Ru5 Lu6 Lu6 53.11(4) . 2_665
Ru4 Lu6 Lu6 147.15(4) 2 2_665
Lu2 Lu6 Lu6 99.39(4) . 2_665
Lu3 Lu6 Lu6 105.89(2) 11_565 2_665
Lu3 Lu6 Lu6 56.24(3) 12 2_665
Lu6 Lu6 Lu6 60.0 3_565 2_665
Ru3 Lu6 Lu9 68.37(4) 3_565 .
Ru3 Lu6 Lu9 67.64(4) . .
Ru5 Lu6 Lu9 101.16(5) . .
Ru4 Lu6 Lu9 105.19(4) 2 .
Lu2 Lu6 Lu9 113.46(3) . .
Lu3 Lu6 Lu9 116.39(3) 11_565 .
Lu3 Lu6 Lu9 112.45(3) 12 .
Lu6 Lu6 Lu9 60.247(12) 3_565 .
Lu6 Lu6 Lu9 60.247(12) 2_665 .
Ru3 Lu6 Lu7 48.58(4) 3_565 14_455
Ru3 Lu6 Lu7 106.06(5) . 14_455
Ru5 Lu6 Lu7 142.70(4) . 14_455
Ru4 Lu6 Lu7 54.29(4) 2 14_455
Lu2 Lu6 Lu7 103.12(3) . 14_455
Lu3 Lu6 Lu7 99.85(3) 11_565 14_455
Lu3 Lu6 Lu7 158.95(3) 12 14_455
Lu6 Lu6 Lu7 90.71(3) 3_565 14_455
Lu6 Lu6 Lu7 120.59(2) 2_665 14_455
Lu9 Lu6 Lu7 60.35(2) . 14_455
Ru3 Lu6 Lu5 56.00(4) 3_565 3_565
Ru3 Lu6 Lu5 148.54(5) . 3_565
Ru5 Lu6 Lu5 115.56(4) . 3_565
Ru4 Lu6 Lu5 49.64(4) 2 3_565
Lu2 Lu6 Lu5 99.12(3) . 3_565
Lu3 Lu6 Lu5 59.06(2) 11_565 3_565
Lu3 Lu6 Lu5 133.40(3) 12 3_565
Lu6 Lu6 Lu5 101.37(4) 3_565 3_565
Lu6 Lu6 Lu5 161.26(4) 2_665 3_565
Lu9 Lu6 Lu5 114.12(3) . 3_565
Lu7 Lu6 Lu5 57.24(2) 14_455 3_565
Ru3 Lu7 Ru3 135.53(7) 14_455 .
Ru3 Lu7 Ru4 93.56(5) 14_455 13
Ru3 Lu7 Ru4 97.95(5) . 13
Ru3 Lu7 Lu2 148.76(5) 14_455 .
Ru3 Lu7 Lu2 54.97(4) . .
Ru4 Lu7 Lu2 115.50(4) 13 .
Ru3 Lu7 Lu4 150.03(5) 14_455 .
Ru3 Lu7 Lu4 56.12(4) . .
Ru4 Lu7 Lu4 56.60(4) 13 .
Lu2 Lu7 Lu4 60.57(3) . .
Ru3 Lu7 Ru4 94.04(5) 14_455 2
Ru3 Lu7 Ru4 95.68(5) . 2
Ru4 Lu7 Ru4 151.51(5) 13 2
Lu2 Lu7 Ru4 54.97(4) . 2
Lu4 Lu7 Ru4 113.57(4) . 2
Ru3 Lu7 Lu4 55.69(4) 14_455 14_455
Ru3 Lu7 Lu4 149.46(5) . 14_455
Ru4 Lu7 Lu4 110.40(5) 13 14_455
Lu2 Lu7 Lu4 100.87(3) . 14_455
Lu4 Lu7 Lu4 132.74(3) . 14_455
Ru4 Lu7 Lu4 53.85(4) 2 14_455
Ru3 Lu7 Lu5 58.57(4) 14_455 14_455
Ru3 Lu7 Lu5 149.86(5) . 14_455
Ru4 Lu7 Lu5 51.94(4) 13 14_455
Lu2 Lu7 Lu5 131.21(3) . 14_455
Lu4 Lu7 Lu5 98.80(3) . 14_455
Ru4 Lu7 Lu5 110.96(4) 2 14_455
Lu4 Lu7 Lu5 59.22(3) 14_455 14_455
Ru3 Lu7 Lu6 48.83(4) 14_455 15
Ru3 Lu7 Lu6 105.24(4) . 15
Ru4 Lu7 Lu6 56.70(4) 13 15
Lu2 Lu7 Lu6 159.29(4) . 15
Lu4 Lu7 Lu6 104.79(3) . 15
Ru4 Lu7 Lu6 141.63(4) 2 15
Lu4 Lu7 Lu6 99.83(3) 14_455 15
Lu5 Lu7 Lu6 61.96(3) 14_455 15
Ru3 Lu7 Lu9 68.13(4) 14_455 .
Ru3 Lu7 Lu9 67.42(4) . .
Ru4 Lu7 Lu9 106.69(4) 13 .
Lu2 Lu7 Lu9 110.77(3) . .
Lu4 Lu7 Lu9 114.49(3) . .
Ru4 Lu7 Lu9 101.62(4) 2 .
Lu4 Lu7 Lu9 112.73(3) 14_455 .
Lu5 Lu7 Lu9 118.00(3) 14_455 .
Lu6 Lu7 Lu9 59.78(2) 15 .
Ru3 Lu7 Lu7 106.21(5) 14_455 15
Ru3 Lu7 Lu7 48.14(4) . 15
Ru4 Lu7 Lu7 59.50(4) 13 15
Lu2 Lu7 Lu7 98.72(4) . 15
Lu4 Lu7 Lu7 58.46(3) . 15
Ru4 Lu7 Lu7 142.63(5) 2 15
Lu4 Lu7 Lu7 160.39(5) 14_455 15
Lu5 Lu7 Lu7 106.40(4) 14_455 15
Lu6 Lu7 Lu7 60.59(3) 15 15
Lu9 Lu7 Lu7 60.0 . 15
Ru3 Lu7 Lu7 50.11(4) 14_455 14_455
Ru3 Lu7 Lu7 105.85(5) . 14_455
Ru4 Lu7 Lu7 143.40(5) 13 14_455
Lu2 Lu7 Lu7 100.96(4) . 14_455
Lu4 Lu7 Lu7 158.90(5) . 14_455
Ru4 Lu7 Lu7 53.06(4) 2 14_455
Lu4 Lu7 Lu7 56.56(3) 14_455 14_455
Lu5 Lu7 Lu7 101.49(4) 14_455 14_455
Lu6 Lu7 Lu7 89.94(3) 15 14_455
Lu9 Lu7 Lu7 60.0 . 14_455
Lu7 Lu7 Lu7 119.991(1) 15 14_455
Ru2 Lu8 Ru4 110.50(4) . 15_445
Ru2 Lu8 Ru4 110.50(4) . 13
Ru4 Lu8 Ru4 108.42(4) 15_445 13
Ru2 Lu8 Ru4 110.50(4) . 14_455
Ru4 Lu8 Ru4 108.42(4) 15_445 14_455
Ru4 Lu8 Ru4 108.42(4) 13 14_455
Ru2 Lu8 Lu5 134.72(3) . 13
Ru4 Lu8 Lu5 53.65(4) 15_445 13
Ru4 Lu8 Lu5 55.56(4) 13 13
Ru4 Lu8 Lu5 114.77(6) 14_455 13
Ru2 Lu8 Lu5 134.72(3) . 15_445
Ru4 Lu8 Lu5 55.56(4) 15_445 15_445
Ru4 Lu8 Lu5 114.77(6) 13 15_445
Ru4 Lu8 Lu5 53.65(4) 14_455 15_445
Lu5 Lu8 Lu5 75.96(4) 13 15_445
Ru2 Lu8 Lu5 134.72(3) . 14_455
Ru4 Lu8 Lu5 114.77(6) 15_445 14_455
Ru4 Lu8 Lu5 53.65(4) 13 14_455
Ru4 Lu8 Lu5 55.56(4) 14_455 14_455
Lu5 Lu8 Lu5 75.96(4) 13 14_455
Lu5 Lu8 Lu5 75.96(4) 15_445 14_455
Ru2 Lu8 Lu4 55.20(3) . 3
Ru4 Lu8 Lu4 56.60(4) 15_445 3
Ru4 Lu8 Lu4 136.15(4) 13 3
Ru4 Lu8 Lu4 115.41(4) 14_455 3
Lu5 Lu8 Lu4 102.39(2) 13 3
Lu5 Lu8 Lu4 90.94(2) 15_445 3
Lu5 Lu8 Lu4 166.84(4) 14_455 3
Ru2 Lu8 Lu4 55.20(3) . 2
Ru4 Lu8 Lu4 136.15(4) 15_445 2
Ru4 Lu8 Lu4 115.41(4) 13 2
Ru4 Lu8 Lu4 56.60(4) 14_455 2
Lu5 Lu8 Lu4 166.84(4) 13 2
Lu5 Lu8 Lu4 102.39(2) 15_445 2
Lu5 Lu8 Lu4 90.94(2) 14_455 2
Lu4 Lu8 Lu4 90.65(4) 3 2
Ru2 Lu8 Lu4 55.20(3) . .
Ru4 Lu8 Lu4 115.41(4) 15_445 .
Ru4 Lu8 Lu4 56.60(4) 13 .
Ru4 Lu8 Lu4 136.14(4) 14_455 .
Lu5 Lu8 Lu4 90.94(2) 13 .
Lu5 Lu8 Lu4 166.84(4) 15_445 .
Lu5 Lu8 Lu4 102.39(2) 14_455 .
Lu4 Lu8 Lu4 90.65(4) 3 .
Lu4 Lu8 Lu4 90.65(4) 2 .
Ru2 Lu8 Lu7 78.71(3) . 2
Ru4 Lu8 Lu7 82.51(3) 15_445 2
Ru4 Lu8 Lu7 160.84(4) 13 2
Ru4 Lu8 Lu7 52.51(3) 14_455 2
Lu5 Lu8 Lu7 129.80(3) 13 2
Lu5 Lu8 Lu7 57.88(2) 15_445 2
Lu5 Lu8 Lu7 107.73(3) 14_455 2
Lu4 Lu8 Lu7 62.99(2) 3 2
Lu4 Lu8 Lu7 55.13(2) 2 2
Lu4 Lu8 Lu7 133.68(5) . 2
Ru2 Lu8 Lu7 78.71(3) . .
Ru4 Lu8 Lu7 160.84(4) 15_445 .
Ru4 Lu8 Lu7 52.51(3) 13 .
Ru4 Lu8 Lu7 82.51(3) 14_455 .
Lu5 Lu8 Lu7 107.73(3) 13 .
Lu5 Lu8 Lu7 129.80(3) 15_445 .
Lu5 Lu8 Lu7 57.88(2) 14_455 .
Lu4 Lu8 Lu7 133.68(5) 3 .
Lu4 Lu8 Lu7 62.99(2) 2 .
Lu4 Lu8 Lu7 55.13(2) . .
Lu7 Lu8 Lu7 116.267(18) 2 .
Lu6 Lu9 Lu6 59.51(2) . 3_565
Lu6 Lu9 Lu6 59.51(2) . 2_665
Lu6 Lu9 Lu6 59.51(2) 3_565 2_665
Lu6 Lu9 Lu6 120.49(2) . 15
Lu6 Lu9 Lu6 180.0 3_565 15
Lu6 Lu9 Lu6 120.50(2) 2_665 15
Lu6 Lu9 Lu6 180.0 . 13_565
Lu6 Lu9 Lu6 120.49(2) 3_565 13_565
Lu6 Lu9 Lu6 120.50(2) 2_665 13_565
Lu6 Lu9 Lu6 59.51(2) 15 13_565
Lu6 Lu9 Lu6 120.49(2) . 14_455
Lu6 Lu9 Lu6 120.49(2) 3_565 14_455
Lu6 Lu9 Lu6 180.0 2_665 14_455
Lu6 Lu9 Lu6 59.50(2) 15 14_455
Lu6 Lu9 Lu6 59.50(2) 13_565 14_455
Lu6 Lu9 Lu7 90.01(2) . 15
Lu6 Lu9 Lu7 119.38(2) 3_565 15
Lu6 Lu9 Lu7 59.87(2) 2_665 15
Lu6 Lu9 Lu7 60.62(2) 15 15
Lu6 Lu9 Lu7 89.99(2) 13_565 15
Lu6 Lu9 Lu7 120.13(2) 14_455 15
Lu6 Lu9 Lu7 89.99(2) . 3_565
Lu6 Lu9 Lu7 60.62(2) 3_565 3_565
Lu6 Lu9 Lu7 120.13(2) 2_665 3_565
Lu6 Lu9 Lu7 119.38(2) 15 3_565
Lu6 Lu9 Lu7 90.01(2) 13_565 3_565
Lu6 Lu9 Lu7 59.87(2) 14_455 3_565
Lu7 Lu9 Lu7 180.0 15 3_565
Lu6 Lu9 Lu7 60.62(2) . .
Lu6 Lu9 Lu7 120.13(2) 3_565 .
Lu6 Lu9 Lu7 89.99(2) 2_665 .
Lu6 Lu9 Lu7 59.87(2) 15 .
Lu6 Lu9 Lu7 119.38(2) 13_565 .
Lu6 Lu9 Lu7 90.01(2) 14_455 .
Lu7 Lu9 Lu7 60.0 15 .
Lu7 Lu9 Lu7 120.0 3_565 .
Lu6 Lu9 Lu7 120.13(2) . 2_665
Lu6 Lu9 Lu7 89.99(2) 3_565 2_665
Lu6 Lu9 Lu7 60.62(2) 2_665 2_665
Lu6 Lu9 Lu7 90.01(2) 15 2_665
Lu6 Lu9 Lu7 59.87(2) 13_565 2_665
Lu6 Lu9 Lu7 119.38(2) 14_455 2_665
Lu7 Lu9 Lu7 60.0 15 2_665
Lu7 Lu9 Lu7 120.0 3_565 2_665
Lu7 Lu9 Lu7 120.0 . 2_665
Lu6 Lu9 Lu7 119.38(2) . 13_565
Lu6 Lu9 Lu7 59.87(2) 3_565 13_565
Lu6 Lu9 Lu7 90.01(2) 2_665 13_565
Lu6 Lu9 Lu7 120.13(2) 15 13_565
Lu6 Lu9 Lu7 60.62(2) 13_565 13_565
Lu6 Lu9 Lu7 89.99(2) 14_455 13_565
Lu7 Lu9 Lu7 120.0 15 13_565
Lu7 Lu9 Lu7 60.0 3_565 13_565
Lu7 Lu9 Lu7 180.0 . 13_565
Lu7 Lu9 Lu7 60.0 2_665 13_565
Lu6 Lu9 Lu7 59.87(2) . 14_455
Lu6 Lu9 Lu7 90.01(2) 3_565 14_455
Lu6 Lu9 Lu7 119.38(2) 2_665 14_455
Lu6 Lu9 Lu7 89.99(2) 15 14_455
Lu6 Lu9 Lu7 120.12(2) 13_565 14_455
Lu6 Lu9 Lu7 60.62(2) 14_455 14_455
Lu7 Lu9 Lu7 120.0 15 14_455
Lu7 Lu9 Lu7 60.0 3_565 14_455
Lu7 Lu9 Lu7 60.0 . 14_455
Lu7 Lu9 Lu7 180.0 2_665 14_455
Lu7 Lu9 Lu7 120.0 13_565 14_455
Lu3 Ru1 Lu3 111.58(5) . 12
Lu3 Ru1 Lu2 174.82(7) . .
Lu3 Ru1 Lu2 73.05(4) 12 .
Lu3 Ru1 Lu2 70.58(4) . 3
Lu3 Ru1 Lu2 175.08(7) 12 3
Lu2 Ru1 Lu2 104.62(6) . 3
Lu3 Ru1 Lu2 73.07(5) . 11
Lu3 Ru1 Lu2 70.24(4) 12 11
Lu2 Ru1 Lu2 107.11(6) . 11
Lu2 Ru1 Lu2 106.80(6) 3 11
Lu3 Ru1 Lu4 107.29(6) . .
Lu3 Ru1 Lu4 113.50(6) 12 .
Lu2 Ru1 Lu4 72.09(4) . .
Lu2 Ru1 Lu4 69.27(4) 3 .
Lu2 Ru1 Lu4 175.33(7) 11 .
Lu3 Ru1 Lu5 69.40(4) . .
Lu3 Ru1 Lu5 74.05(4) 12 .
Lu2 Ru1 Lu5 114.81(6) . .
Lu2 Ru1 Lu5 110.85(6) 3 .
Lu2 Ru1 Lu5 112.08(6) 11 .
Lu4 Ru1 Lu5 72.11(4) . .
Lu3 Ru1 Lu1 108.22(5) . .
Lu3 Ru1 Lu1 107.71(5) 12 .
Lu2 Ru1 Lu1 67.53(4) . .
Lu2 Ru1 Lu1 67.38(4) 3 .
Lu2 Ru1 Lu1 67.31(4) 11 .
Lu4 Ru1 Lu1 108.40(5) . .
Lu5 Ru1 Lu1 177.54(6) . .
Lu8 Ru2 Lu2 112.40(6) . 2
Lu8 Ru2 Lu2 112.40(6) . 3
Lu2 Ru2 Lu2 106.39(6) 2 3
Lu8 Ru2 Lu2 112.40(6) . .
Lu2 Ru2 Lu2 106.39(6) 2 .
Lu2 Ru2 Lu2 106.39(6) 3 .
Lu8 Ru2 Lu4 72.20(6) . .
Lu2 Ru2 Lu4 175.14(11) 2 .
Lu2 Ru2 Lu4 69.78(3) 3 .
Lu2 Ru2 Lu4 72.46(2) . .
Lu8 Ru2 Lu4 72.20(6) . 3
Lu2 Ru2 Lu4 69.78(3) 2 3
Lu2 Ru2 Lu4 72.46(2) 3 3
Lu2 Ru2 Lu4 175.14(11) . 3
Lu4 Ru2 Lu4 111.09(5) . 3
Lu8 Ru2 Lu4 72.20(6) . 2
Lu2 Ru2 Lu4 72.46(2) 2 2
Lu2 Ru2 Lu4 175.14(11) 3 2
Lu2 Ru2 Lu4 69.78(3) . 2
Lu4 Ru2 Lu4 111.09(5) . 2
Lu4 Ru2 Lu4 111.09(5) 3 2
Lu8 Ru2 Lu1 180.0 . .
Lu2 Ru2 Lu1 67.60(6) 2 .
Lu2 Ru2 Lu1 67.60(6) 3 .
Lu2 Ru2 Lu1 67.60(6) . .
Lu4 Ru2 Lu1 107.80(6) . .
Lu4 Ru2 Lu1 107.80(6) 3 .
Lu4 Ru2 Lu1 107.80(6) 2 .
Lu7 Ru3 Lu6 82.59(5) 15 2_665
Lu7 Ru3 Lu7 81.75(5) 15 .
Lu6 Ru3 Lu7 134.19(7) 2_665 .
Lu7 Ru3 Lu6 134.22(7) 15 .
Lu6 Ru3 Lu6 80.09(6) 2_665 .
Lu7 Ru3 Lu6 80.76(5) . .
Lu7 Ru3 Lu2 141.18(7) 15 .
Lu6 Ru3 Lu2 136.12(7) 2_665 .
Lu7 Ru3 Lu2 71.76(5) . .
Lu6 Ru3 Lu2 69.39(4) . .
Lu7 Ru3 Lu4 74.02(5) 15 .
Lu6 Ru3 Lu4 142.66(7) 2_665 .
Lu7 Ru3 Lu4 71.08(4) . .
Lu6 Ru3 Lu4 136.69(6) . .
Lu2 Ru3 Lu4 70.85(4) . .
Lu7 Ru3 Lu3 137.64(7) 15 12
Lu6 Ru3 Lu3 71.28(5) 2_665 12
Lu7 Ru3 Lu3 139.99(6) . 12
Lu6 Ru3 Lu3 74.04(5) . 12
Lu2 Ru3 Lu3 70.49(4) . 12
Lu4 Ru3 Lu3 107.82(6) . 12
Lu7 Ru3 Lu5 72.84(5) 15 .
Lu6 Ru3 Lu5 76.99(5) 2_665 .
Lu7 Ru3 Lu5 136.74(6) . .
Lu6 Ru3 Lu5 141.26(7) . .
Lu2 Ru3 Lu5 108.13(6) . .
Lu4 Ru3 Lu5 68.58(4) . .
Lu3 Ru3 Lu5 69.21(4) 12 .
Lu4 Ru4 Lu5 157.47(7) . 2_655
Lu4 Ru4 Lu5 70.73(4) . .
Lu5 Ru4 Lu5 86.76(6) 2_655 .
Lu4 Ru4 Lu3 101.39(6) . .
Lu5 Ru4 Lu3 68.39(4) 2_655 .
Lu5 Ru4 Lu3 65.01(4) . .
Lu4 Ru4 Lu4 66.62(4) . 13
Lu5 Ru4 Lu4 119.55(6) 2_655 13
Lu5 Ru4 Lu4 102.17(6) . 13
Lu3 Ru4 Lu4 165.50(7) . 13
Lu4 Ru4 Lu2 66.00(4) . 3
Lu5 Ru4 Lu2 121.69(6) 2_655 3
Lu5 Ru4 Lu2 101.84(6) . 3
Lu3 Ru4 Lu2 64.30(4) . 3
Lu4 Ru4 Lu2 114.63(6) 13 3
Lu4 Ru4 Lu7 127.32(7) . 13
Lu5 Ru4 Lu7 70.02(4) 2_655 13
Lu5 Ru4 Lu7 139.20(7) . 13
Lu3 Ru4 Lu7 129.00(6) . 13
Lu4 Ru4 Lu7 64.99(4) 13 13
Lu2 Ru4 Lu7 118.84(6) 3 13
Lu4 Ru4 Lu8 102.17(5) . 13
Lu5 Ru4 Lu8 66.03(4) 2_655 13
Lu5 Ru4 Lu8 64.95(4) . 13
Lu3 Ru4 Lu8 112.16(6) . 13
Lu4 Ru4 Lu8 64.89(5) 13 13
Lu2 Ru4 Lu8 165.34(6) 3 13
Lu7 Ru4 Lu8 74.90(4) 13 13
Lu4 Ru4 Lu6 124.49(6) . 3
Lu5 Ru4 Lu6 72.68(4) 2_655 3
Lu5 Ru4 Lu6 136.18(7) . 3
Lu3 Ru4 Lu6 71.45(4) . 3
Lu4 Ru4 Lu6 121.65(6) 13 3
Lu2 Ru4 Lu6 61.57(4) 3 3
Lu7 Ru4 Lu6 69.01(4) 13 3
Lu8 Ru4 Lu6 132.16(6) 13 3
Lu4 Ru4 Lu7 73.46(4) . 3
Lu5 Ru4 Lu7 129.06(6) 2_655 3
Lu5 Ru4 Lu7 144.17(6) . 3
Lu3 Ru4 Lu7 122.49(6) . 3
Lu4 Ru4 Lu7 63.53(4) 13 3
Lu2 Ru4 Lu7 61.67(4) 3 3
Lu7 Ru4 Lu7 67.43(4) 13 3
Lu8 Ru4 Lu7 125.06(6) 13 3
Lu6 Ru4 Lu7 66.94(4) 3 3
Lu5 Ru5 Lu5 87.56(8) 11_565 12
Lu5 Ru5 Lu5 87.56(8) 11_565 10_665
Lu5 Ru5 Lu5 87.56(8) 12 10_665
Lu5 Ru5 Lu6 83.18(3) 11_565 3_565
Lu5 Ru5 Lu6 138.21(3) 12 3_565
Lu5 Ru5 Lu6 132.34(3) 10_665 3_565
Lu5 Ru5 Lu6 132.34(3) 11_565 .
Lu5 Ru5 Lu6 83.18(3) 12 .
Lu5 Ru5 Lu6 138.21(3) 10_665 .
Lu6 Ru5 Lu6 73.78(8) 3_565 .
Lu5 Ru5 Lu6 138.21(3) 11_565 2_665
Lu5 Ru5 Lu6 132.34(3) 12 2_665
Lu5 Ru5 Lu6 83.18(3) 10_665 2_665
Lu6 Ru5 Lu6 73.78(8) 3_565 2_665
Lu6 Ru5 Lu6 73.78(8) . 2_665
Lu5 Ru5 Lu3 65.93(3) 11_565 11_565
Lu5 Ru5 Lu3 68.16(3) 12 11_565
Lu5 Ru5 Lu3 143.90(12) 10_665 11_565
Lu6 Ru5 Lu3 70.86(4) 3_565 11_565
Lu6 Ru5 Lu3 67.23(4) . 11_565
Lu6 Ru5 Lu3 132.92(11) 2_665 11_565
Lu5 Ru5 Lu3 68.16(3) 11_565 10_665
Lu5 Ru5 Lu3 143.90(12) 12 10_665
Lu5 Ru5 Lu3 65.93(3) 10_665 10_665
Lu6 Ru5 Lu3 67.24(4) 3_565 10_665
Lu6 Ru5 Lu3 132.92(11) . 10_665
Lu6 Ru5 Lu3 70.86(4) 2_665 10_665
Lu3 Ru5 Lu3 119.976(4) 11_565 10_665
Lu5 Ru5 Lu3 143.90(12) 11_565 12
Lu5 Ru5 Lu3 65.93(3) 12 12
Lu5 Ru5 Lu3 68.16(3) 10_665 12
Lu6 Ru5 Lu3 132.92(11) 3_565 12
Lu6 Ru5 Lu3 70.86(4) . 12
Lu6 Ru5 Lu3 67.24(4) 2_665 12
Lu3 Ru5 Lu3 119.976(4) 11_565 12
Lu3 Ru5 Lu3 119.976(4) 10_665 12

loop_
_geom_bond_atom_site_label_1
_geom_bond_atom_site_label_2
_geom_bond_distance
_geom_bond_site_symmetry_2
Lu1 Ru1 2.9247(15) 10
Lu1 Ru1 2.9247(15) .
Lu1 Ru1 2.9247(15) 3
Lu1 Ru1 2.9247(15) 12
Lu1 Ru1 2.9247(15) 11
Lu1 Ru1 2.9247(15) 2
Lu1 Ru2 2.945(3) 10
Lu1 Ru2 2.945(3) .
Lu1 Lu2 3.1978(9) 10
Lu1 Lu2 3.1978(9) 11
Lu1 Lu2 3.1978(9) .
Lu1 Lu2 3.1978(9) 12
Lu2 Ru2 2.7993(14) .
Lu2 Ru1 2.8266(18) .
Lu2 Ru1 2.8383(18) 2
Lu2 Ru1 2.8438(19) 12
Lu2 Ru3 2.8581(19) .
Lu2 Ru4 3.0839(19) 2
Lu2 Lu6 3.2255(13) .
Lu2 Lu4 3.2394(12) 2
Lu2 Lu3 3.2534(13) 2
Lu2 Lu7 3.3150(14) .
Lu2 Lu4 3.3472(12) .
Lu3 Ru1 2.7926(18) .
Lu3 Ru1 2.8113(18) 11
Lu3 Ru3 2.9546(19) 11
Lu3 Ru5 3.0218(9) 10_665
Lu3 Ru4 3.030(2) .
Lu3 Lu5 3.2367(12) .
Lu3 Lu2 3.2534(13) 3
Lu3 Lu6 3.3153(12) 12_655
Lu3 Lu5 3.3331(12) 2_655
Lu3 Lu2 3.3555(13) 11
Lu3 Lu5 3.4344(12) 11
Lu3 Lu6 3.4714(12) 11
Lu4 Ru4 2.8537(19) .
Lu4 Ru1 2.8614(19) .
Lu4 Ru2 2.8632(12) .
Lu4 Ru3 2.9159(19) .
Lu4 Ru4 3.061(2) 13
Lu4 Lu2 3.2394(12) 3
Lu4 Lu4 3.2527(17) 13
Lu4 Lu8 3.3201(13) .
Lu4 Lu7 3.3225(12) .
Lu4 Lu5 3.3861(13) .
Lu4 Lu7 3.3935(12) 15
Lu5 Ru1 2.8913(18) .
Lu5 Ru4 2.8981(19) 3_665
Lu5 Ru5 2.924(2) 10_665
Lu5 Ru4 2.993(2) .
Lu5 Ru3 3.0894(19) .
Lu5 Lu8 3.2881(14) 13
Lu5 Lu3 3.3331(12) 3_665
Lu5 Lu3 3.4344(12) 12
Lu5 Lu7 3.4592(13) 15
Lu5 Lu6 3.6308(13) 2_665
Lu6 Ru3 2.7257(19) 3_565
Lu6 Ru3 2.8078(19) .
Lu6 Ru5 2.966(3) .
Lu6 Ru4 3.2144(19) 2
Lu6 Lu3 3.3153(12) 11_565
Lu6 Lu3 3.4714(12) 12
Lu6 Lu6 3.5606(15) 3_565
Lu6 Lu6 3.5606(15) 2_665
Lu6 Lu9 3.5875(9) .
Lu6 Lu7 3.5909(13) 14_455
Lu6 Lu5 3.6308(13) 3_565
Lu7 Ru3 2.7153(18) 14_455
Lu7 Ru3 2.7973(19) .
Lu7 Ru4 3.123(2) 13
Lu7 Ru4 3.367(2) 2
Lu7 Lu4 3.3935(12) 14_455
Lu7 Lu5 3.4592(13) 14_455
Lu7 Lu6 3.5909(13) 15
Lu7 Lu9 3.6079(9) .
Lu7 Lu7 3.6080(9) 15
Lu7 Lu7 3.6081(9) 14_455
Lu8 Ru2 2.770(3) .
Lu8 Ru4 3.1265(18) 15_445
Lu8 Ru4 3.1265(19) 13
Lu8 Ru4 3.1266(18) 14_455
Lu8 Lu5 3.2881(14) 13
Lu8 Lu5 3.2881(14) 15_445
Lu8 Lu5 3.2881(14) 14_455
Lu8 Lu4 3.3201(13) 3
Lu8 Lu4 3.3201(13) 2
Lu8 Lu7 3.8002(10) 2
Lu9 Lu6 3.5875(9) 3_565
Lu9 Lu6 3.5875(9) 2_665
Lu9 Lu6 3.5875(9) 15
Lu9 Lu6 3.5875(10) 13_565
Lu9 Lu6 3.5876(9) 14_455
Lu9 Lu7 3.6078(9) 15
Lu9 Lu7 3.6079(9) 3_565
Lu9 Lu7 3.6079(9) 2_665
Lu9 Lu7 3.6079(9) 13_565
Lu9 Lu7 3.6079(9) 14_455
Ru1 Lu3 2.8113(18) 12
Ru1 Lu2 2.8383(18) 3
Ru1 Lu2 2.8438(19) 11
Ru2 Lu2 2.7993(14) 2
Ru2 Lu2 2.7993(14) 3
Ru2 Lu4 2.8632(12) 3
Ru2 Lu4 2.8632(12) 2
Ru3 Lu7 2.7153(18) 15
Ru3 Lu6 2.7257(19) 2_665
Ru3 Lu3 2.9546(19) 12
Ru4 Lu5 2.8981(19) 2_655
Ru4 Lu4 3.061(2) 13
Ru4 Lu2 3.0839(19) 3
Ru4 Lu7 3.123(2) 13
Ru4 Lu8 3.1265(18) 13
Ru4 Lu6 3.2144(19) 3
Ru4 Lu7 3.367(2) 3
Ru5 Lu5 2.924(2) 11_565
Ru5 Lu5 2.924(2) 12
Ru5 Lu5 2.924(2) 10_665
Ru5 Lu6 2.966(3) 3_565
Ru5 Lu6 2.966(3) 2_665
Ru5 Lu3 3.0218(9) 11_565
Ru5 Lu3 3.0218(9) 10_665
Ru5 Lu3 3.0218(9) 12
